data_4302756
loop_
_publ_author_name
'Tori Z. Forbes'
'Slavi C. Sevov'

_publ_contact_author_address
;Department of Chemistry
University of Notre Dame
Notre Dame, IN 46556
;
_publ_contact_author_email ssevov@nd.edu
_publ_contact_author_name 'Slavi C. Sevov'
_publ_section_title
;
Metal-Organic Frameworks with Direct Transition Metal-Sulfonate
Interactions and Charge-Assisted Hydrogen Bonds
;
_journal_name_full 'Inorganic Chemistry'
_journal_page_first 6873
_journal_page_last 6878
_journal_paper_doi 10.1021/ic9007922
_journal_volume 48
_journal_year 2009
_chemical_formula_moiety 'C22 H22 Mn N8 O6 S2'
_chemical_formula_sum 'C22 H22 Mn N8 O6 S2'
_chemical_formula_weight 613.5238
_chemical_name_systematic
; 
 manganese tetraimidazole 1,5-napthalenedisulfonate
;
_space_group_IT_number 9
_symmetry_cell_setting monoclinic
_symmetry_space_group_name_Hall 'C -2yc'
_symmetry_space_group_name_H-M 'C 1 c 1'
_atom_sites_solution_hydrogens geom
_atom_sites_solution_primary direct
_atom_sites_solution_secondary difmap
_audit_creation_method SHELXL-97
_cell_angle_alpha 90.00
_cell_angle_beta 100.4320(10)
_cell_angle_gamma 90.00
_cell_formula_units_Z 4
_cell_length_a 9.7695(2)
_cell_length_b 17.0790(4)
_cell_length_c 15.4616(4)
_cell_measurement_reflns_used 116
_cell_measurement_temperature 117(2)
_cell_measurement_theta_max 58
_cell_measurement_theta_min 2.5
_cell_volume 2537.18(10)
_computing_cell_refinement 'APEX II (Bruker, 2007)'
_computing_data_collection 'APEX II (Bruker, 2007)'
_computing_data_reduction 'APEX II (Bruker, 2007)'
_computing_molecular_graphics 'Crystalmaker 1.3.1'
_computing_structure_refinement 'SHELXL-97 (Sheldrick, 1997)'
_computing_structure_solution 'SHELXS-97 (Sheldrick, 1990)'
_diffrn_ambient_temperature 117(2)
_diffrn_detector_area_resol_mean 'not measured'
_diffrn_measured_fraction_theta_full 0.987
_diffrn_measured_fraction_theta_max 0.987
_diffrn_measurement_device_type 'Bruker APEX II Diffractometer'
_diffrn_measurement_method \w
_diffrn_radiation_monochromator graphite
_diffrn_radiation_source 'fine-focus sealed tube'
_diffrn_radiation_type MoK\a
_diffrn_radiation_wavelength 0.71073
_diffrn_reflns_av_R_equivalents 0.0286
_diffrn_reflns_av_sigmaI/netI 0.0334
_diffrn_reflns_limit_h_max 16
_diffrn_reflns_limit_h_min -16
_diffrn_reflns_limit_k_max 29
_diffrn_reflns_limit_k_min -28
_diffrn_reflns_limit_l_max 26
_diffrn_reflns_limit_l_min -26
_diffrn_reflns_number 57423
_diffrn_reflns_theta_full 38.16
_diffrn_reflns_theta_max 38.16
_diffrn_reflns_theta_min 2.39
_diffrn_standards_decay_% 'not measured'
_diffrn_standards_interval_count 'not measured'
_diffrn_standards_interval_time 'not measured'
_diffrn_standards_number 'not measured'
_exptl_absorpt_coefficient_mu 0.741
_exptl_absorpt_correction_T_max 0.678
_exptl_absorpt_correction_T_min 0.543
_exptl_absorpt_correction_type psi-scan
_exptl_absorpt_process_details 'SADABS correction'
_exptl_crystal_colour clear
_exptl_crystal_density_diffrn 1.606
_exptl_crystal_density_method 'not measured'
_exptl_crystal_description blocky
_exptl_crystal_F_000 1260
_exptl_crystal_size_max 0.720
_exptl_crystal_size_mid 0.580
_exptl_crystal_size_min 0.460
_refine_diff_density_max 0.555
_refine_diff_density_min -0.290
_refine_diff_density_rms 0.063
_refine_ls_abs_structure_details 'Flack H D (1983), Acta Cryst. A39, 876-881'
_refine_ls_abs_structure_Flack 0.009(5)
_refine_ls_extinction_method none
_refine_ls_goodness_of_fit_ref 1.029
_refine_ls_hydrogen_treatment mixed
_refine_ls_matrix_type full
_refine_ls_number_parameters 346
_refine_ls_number_reflns 12276
_refine_ls_number_restraints 6
_refine_ls_restrained_S_all 1.029
_refine_ls_R_factor_all 0.0292
_refine_ls_R_factor_gt 0.0264
_refine_ls_shift/su_max 0.001
_refine_ls_shift/su_mean 0.000
_refine_ls_structure_factor_coef Fsqd
_refine_ls_weighting_details 'calc w=1/[\s^2^(Fo^2^)+(0.0404P)^2^+0.0000P] where P=(Fo^2^+2Fc^2^)/3'
_refine_ls_weighting_scheme calc
_refine_ls_wR_factor_gt 0.0643
_refine_ls_wR_factor_ref 0.0656
_reflns_number_gt 11574
_reflns_number_total 12276
_reflns_threshold_expression >2sigma(I)
_cod_data_source_file ic9007922_si_002_1.cif
_cod_data_source_block compound7
_cod_depositor_comments
;
The following automatic conversions were performed:
'_symmetry_cell_setting' value 'Monoclinic' changed to 'monoclinic'
according to '/home/saulius/struct/CIF-dictionaries/cif_core.dic'
dictionary named 'cif_core.dic' version 2.4.1 from 2010-06-29.

Automatic conversion script
Id: cif_fix_enum 1527 2010-12-29 10:47:43Z saulius 
;
_cod_original_sg_symbol_H-M 'C c'
_cod_database_code 4302756

loop_
_symmetry_equiv_pos_as_xyz
'x, y, z'
'x, -y, z+1/2'
'x+1/2, y+1/2, z'
'x+1/2, -y+1/2, z+1/2'

loop_
_atom_site_label
_atom_site_type_symbol
_atom_site_fract_x
_atom_site_fract_y
_atom_site_fract_z
_atom_site_U_iso_or_equiv
_atom_site_adp_type
_atom_site_occupancy
_atom_site_symmetry_multiplicity
_atom_site_calc_flag
_atom_site_refinement_flags
_atom_site_disorder_assembly
_atom_site_disorder_group
Mn1 Mn 0.770294(13) 0.098611(8) 0.458527(9) 0.01006(3) Uani 1 1 d . . .
S2 S 1.45883(2) 0.329478(12) 0.801498(13) 0.00881(4) Uani 1 1 d . . .
S1 S 1.10909(2) 0.037307(12) 0.545094(14) 0.00911(4) Uani 1 1 d . . .
O1 O 0.99367(8) 0.08784(4) 0.50528(5) 0.01502(13) Uani 1 1 d . . .
O2 O 1.53478(9) 0.39407(4) 0.77150(5) 0.01306(12) Uani 1 1 d . . .
O3 O 1.21239(9) 0.02713(4) 0.48948(5) 0.01537(13) Uani 1 1 d . . .
O4 O 1.06152(8) -0.03711(4) 0.57539(5) 0.01303(12) Uani 1 1 d . . .
O5 O 1.54595(8) 0.27831(4) 0.86372(5) 0.01351(12) Uani 1 1 d . . .
O6 O 0.83274(8) 0.14334(4) 0.33232(5) 0.01206(12) Uani 1 1 d . . .
N2 N 0.77117(10) -0.02281(5) 0.40313(6) 0.01383(14) Uani 1 1 d . . .
N3 N 0.69636(11) 0.05095(5) 0.57779(6) 0.01574(15) Uani 1 1 d . . .
N1 N 0.55416(10) 0.12043(5) 0.38259(6) 0.01499(15) Uani 1 1 d . . .
N4 N 0.79255(10) 0.22093(5) 0.50635(6) 0.01482(14) Uani 1 1 d . . .
N7 N 0.73569(13) 0.34189(6) 0.53468(7) 0.02187(19) Uani 1 1 d D . .
N8 N 0.69040(11) -0.02758(6) 0.69023(6) 0.01754(16) Uani 1 1 d D . .
N6 N 0.32692(11) 0.11289(6) 0.33648(7) 0.02026(18) Uani 1 1 d D . .
N5 N 0.70634(12) -0.14161(5) 0.35661(6) 0.01952(18) Uani 1 1 d D . .
C1 C 1.23242(13) 0.09802(6) 0.79977(6) 0.01548(18) Uani 1 1 d . . .
H1C H 1.2222 0.0767 0.8550 0.019 Uiso 1 1 calc R . .
C2 C 1.39167(10) 0.27239(5) 0.70716(6) 0.00960(13) Uani 1 1 d . . .
C3 C 1.18838(10) 0.08887(5) 0.64130(6) 0.01004(14) Uani 1 1 d . . .
C4 C 1.34390(11) 0.26368(5) 0.54912(6) 0.01200(15) Uani 1 1 d . . .
H4C H 1.3525 0.2852 0.4937 0.014 Uiso 1 1 calc R . .
C5 C 1.27034(10) 0.19561(5) 0.55244(6) 0.01078(14) Uani 1 1 d . . .
H5C H 1.2268 0.1711 0.4994 0.013 Uiso 1 1 calc R . .
C6 C 0.91194(13) 0.26362(6) 0.53502(8) 0.01870(19) Uani 1 1 d . . .
H6C H 1.0042 0.2440 0.5415 0.022 Uiso 1 1 calc R . .
C7 C 1.25890(10) 0.16162(5) 0.63469(5) 0.00917(13) Uani 1 1 d . . .
C8 C 1.31784(10) 0.20089(5) 0.71434(5) 0.00976(14) Uani 1 1 d . . .
C9 C 0.43592(12) 0.08897(7) 0.39680(8) 0.01776(18) Uani 1 1 d . . .
H9C H 0.4291 0.0540 0.4436 0.021 Uiso 1 1 calc R . .
C10 C 1.30204(12) 0.16797(5) 0.79668(6) 0.01294(16) Uani 1 1 d . . .
H10C H 1.3397 0.1944 0.8498 0.016 Uiso 1 1 calc R . .
C11 C 1.40687(11) 0.30204(5) 0.62685(6) 0.01142(14) Uani 1 1 d . . .
H11C H 1.4597 0.3483 0.6237 0.014 Uiso 1 1 calc R . .
C12 C 0.68874(13) 0.27045(6) 0.50681(8) 0.0204(2) Uani 1 1 d . . .
H12C H 0.5932 0.2573 0.4897 0.024 Uiso 1 1 calc R . .
C13 C 0.76054(12) -0.00666(6) 0.62651(7) 0.01657(17) Uani 1 1 d . . .
H13C H 0.8451 -0.0301 0.6176 0.020 Uiso 1 1 calc R . .
C14 C 0.67451(13) -0.07777(6) 0.39971(7) 0.01736(18) Uani 1 1 d . . .
H14C H 0.5929 -0.0727 0.4246 0.021 Uiso 1 1 calc R . .
C15 C 0.51694(13) 0.16733(7) 0.30903(7) 0.01853(19) Uani 1 1 d . . .
H15C H 0.5794 0.1980 0.2827 0.022 Uiso 1 1 calc R . .
C16 C 1.17620(7) 0.05791(4) 0.72145(4) 0.01367(16) Uani 1 1 d . . .
H16C H 1.1298 0.0093 0.7243 0.016 Uiso 1 1 calc R . .
C17 C 0.57481(7) 0.01937(4) 0.68321(4) 0.0200(2) Uani 1 1 d R . .
H17 H 0.5056 0.0183 0.7192 0.024 Uiso 1 1 calc R . .
C18 C 0.37674(7) 0.16267(4) 0.28016(4) 0.0224(2) Uani 1 1 d R . .
H18 H 0.3242 0.1888 0.2308 0.027 Uiso 1 1 calc R . .
C19 C 0.83126(15) -0.12771(6) 0.33105(8) 0.0224(2) Uani 1 1 d . . .
H19 H 0.8805 -0.1622 0.2995 0.027 Uiso 1 1 calc R . .
C20 C 0.87063(12) -0.05430(6) 0.36016(7) 0.01733(18) Uani 1 1 d . . .
H20C H 0.9538 -0.0287 0.3521 0.021 Uiso 1 1 calc R . .
C21 C 0.58010(13) 0.06782(7) 0.61373(7) 0.0202(2) Uani 1 1 d . . .
H21C H 0.5137 0.1073 0.5931 0.024 Uiso 1 1 calc R . .
C22 C 0.87668(14) 0.33876(7) 0.55262(8) 0.0220(2) Uani 1 1 d . . .
H22 H 0.9386 0.3804 0.5733 0.026 Uiso 1 1 calc R . .
H7 H 0.6981 0.3824 0.5420 0.050 Uiso 1 1 d RD . .
H8 H 0.7142 -0.0589 0.7281 0.050 Uiso 1 1 d RD . .
H6 H 0.2494 0.1001 0.3358 0.050 Uiso 1 1 d RD . .
H5 H 0.6617 -0.1803 0.3506 0.050 Uiso 1 1 d RD . .

loop_
_atom_site_aniso_label
_atom_site_aniso_U_11
_atom_site_aniso_U_22
_atom_site_aniso_U_33
_atom_site_aniso_U_23
_atom_site_aniso_U_13
_atom_site_aniso_U_12
Mn1 0.00927(6) 0.00964(5) 0.01129(5) 0.00019(4) 0.00197(4) 0.00038(5)
S2 0.00746(9) 0.00820(8) 0.01059(8) -0.00058(5) 0.00111(6) -0.00040(6)
S1 0.00809(9) 0.00783(8) 0.01130(8) -0.00094(6) 0.00147(7) -0.00031(6)
O1 0.0117(3) 0.0111(3) 0.0198(3) 0.0002(2) -0.0034(3) 0.0015(2)
O2 0.0124(3) 0.0106(3) 0.0165(3) 0.0000(2) 0.0034(2) -0.0042(2)
O3 0.0149(4) 0.0160(3) 0.0172(3) -0.0040(2) 0.0081(3) -0.0025(3)
O4 0.0143(3) 0.0082(3) 0.0173(3) -0.0007(2) 0.0047(3) -0.0018(2)
O5 0.0129(3) 0.0122(3) 0.0140(3) 0.0006(2) -0.0015(2) 0.0026(2)
O6 0.0097(3) 0.0139(3) 0.0131(3) 0.0029(2) 0.0033(2) -0.0013(2)
N2 0.0136(4) 0.0120(3) 0.0159(3) -0.0013(2) 0.0026(3) -0.0017(3)
N3 0.0162(4) 0.0170(4) 0.0150(3) 0.0032(3) 0.0053(3) 0.0044(3)
N1 0.0092(4) 0.0179(4) 0.0178(3) 0.0024(3) 0.0023(3) -0.0003(3)
N4 0.0142(4) 0.0130(3) 0.0176(3) -0.0017(2) 0.0038(3) 0.0028(3)
N7 0.0252(5) 0.0132(4) 0.0283(5) -0.0034(3) 0.0078(4) 0.0057(3)
N8 0.0185(5) 0.0202(4) 0.0144(3) 0.0053(3) 0.0044(3) 0.0021(3)
N6 0.0091(4) 0.0223(4) 0.0286(5) -0.0076(3) 0.0015(3) 0.0006(3)
N5 0.0255(5) 0.0119(3) 0.0191(4) 0.0002(3) -0.0014(3) -0.0056(3)
C1 0.0203(5) 0.0148(4) 0.0113(3) 0.0017(3) 0.0027(3) -0.0049(3)
C2 0.0096(4) 0.0083(3) 0.0110(3) 0.0000(2) 0.0022(3) -0.0009(3)
C3 0.0101(4) 0.0090(3) 0.0108(3) -0.0001(2) 0.0014(3) -0.0011(3)
C4 0.0137(4) 0.0119(3) 0.0107(3) 0.0014(2) 0.0030(3) -0.0011(3)
C5 0.0115(4) 0.0105(3) 0.0103(3) 0.0003(2) 0.0018(3) -0.0003(3)
C6 0.0157(5) 0.0158(4) 0.0240(4) -0.0052(3) 0.0020(4) 0.0014(3)
C7 0.0085(4) 0.0089(3) 0.0102(3) 0.0002(2) 0.0017(3) -0.0004(3)
C8 0.0098(4) 0.0095(3) 0.0100(3) -0.0003(2) 0.0018(3) -0.0010(3)
C9 0.0113(4) 0.0199(4) 0.0223(4) 0.0002(3) 0.0038(4) -0.0013(3)
C10 0.0162(4) 0.0124(4) 0.0101(3) 0.0002(2) 0.0023(3) -0.0031(3)
C11 0.0123(4) 0.0100(3) 0.0123(3) 0.0007(2) 0.0033(3) -0.0015(3)
C12 0.0166(5) 0.0153(4) 0.0300(5) -0.0040(3) 0.0061(4) 0.0040(4)
C13 0.0155(5) 0.0171(4) 0.0184(4) 0.0046(3) 0.0064(3) 0.0044(3)
C14 0.0172(5) 0.0155(4) 0.0190(4) 0.0000(3) 0.0023(4) -0.0042(3)
C15 0.0142(5) 0.0209(5) 0.0202(4) 0.0040(3) 0.0023(4) 0.0024(4)
C16 0.0168(4) 0.0112(4) 0.0128(3) 0.0015(2) 0.0020(3) -0.0045(3)
C17 0.0160(5) 0.0300(5) 0.0154(4) 0.0026(3) 0.0064(4) 0.0017(4)
C18 0.0164(5) 0.0265(5) 0.0218(5) -0.0009(4) -0.0033(4) 0.0070(4)
C19 0.0299(6) 0.0140(4) 0.0232(5) -0.0041(3) 0.0044(4) 0.0017(4)
C20 0.0176(5) 0.0133(4) 0.0221(4) -0.0031(3) 0.0060(4) -0.0007(3)
C21 0.0179(5) 0.0267(5) 0.0173(4) 0.0051(3) 0.0066(4) 0.0097(4)
C22 0.0257(6) 0.0157(4) 0.0248(5) -0.0065(3) 0.0052(4) -0.0012(4)

loop_
_atom_type_symbol
_atom_type_description
_atom_type_scat_dispersion_real
_atom_type_scat_dispersion_imag
_atom_type_scat_source
C C 0.0033 0.0016 'International Tables Vol C Tables 4.2.6.8 and 6.1.1.4'
H H 0.0000 0.0000 'International Tables Vol C Tables 4.2.6.8 and 6.1.1.4'
N N 0.0061 0.0033 'International Tables Vol C Tables 4.2.6.8 and 6.1.1.4'
O O 0.0106 0.0060 'International Tables Vol C Tables 4.2.6.8 and 6.1.1.4'
S S 0.1246 0.1234 'International Tables Vol C Tables 4.2.6.8 and 6.1.1.4'
Mn Mn 0.3368 0.7283 'International Tables Vol C Tables 4.2.6.8 and 6.1.1.4'

loop_
_geom_angle_atom_site_label_1
_geom_angle_atom_site_label_2
_geom_angle_atom_site_label_3
_geom_angle
_geom_angle_site_symmetry_1
_geom_angle_site_symmetry_3
_geom_angle_publ_flag
O1 Mn1 N4 86.39(3) . . ?
O1 Mn1 N2 88.62(3) . . ?
N4 Mn1 N2 173.02(4) . . ?
O1 Mn1 N3 98.53(3) . . ?
N4 Mn1 N3 95.41(3) . . ?
N2 Mn1 N3 90.14(3) . . ?
O1 Mn1 N1 167.04(3) . . ?
N4 Mn1 N1 92.52(3) . . ?
N2 Mn1 N1 91.25(3) . . ?
N3 Mn1 N1 94.43(3) . . ?
O1 Mn1 O6 84.55(3) . . ?
N4 Mn1 O6 86.81(3) . . ?
N2 Mn1 O6 87.87(3) . . ?
N3 Mn1 O6 176.29(3) . . ?
N1 Mn1 O6 82.49(3) . . ?
O2 S2 O5 113.33(5) . . ?
O2 S2 O6 111.68(5) . 4 ?
O5 S2 O6 113.48(4) . 4 ?
O2 S2 C2 106.78(4) . . ?
O5 S2 C2 107.33(4) . . ?
O6 S2 C2 103.42(4) 4 . ?
O3 S1 O4 112.47(5) . . ?
O3 S1 O1 112.77(5) . . ?
O4 S1 O1 112.50(5) . . ?
O3 S1 C3 108.08(5) . . ?
O4 S1 C3 106.15(4) . . ?
O1 S1 C3 104.19(4) . . ?
S1 O1 Mn1 146.93(5) . . ?
S2 O6 Mn1 138.71(4) 4_454 . ?
C14 N2 C20 105.25(9) . . ?
C14 N2 Mn1 128.14(8) . . ?
C20 N2 Mn1 126.51(7) . . ?
C13 N3 C21 105.35(9) . . ?
C13 N3 Mn1 123.02(7) . . ?
C21 N3 Mn1 131.52(7) . . ?
C9 N1 C15 105.25(10) . . ?
C9 N1 Mn1 127.44(8) . . ?
C15 N1 Mn1 127.27(8) . . ?
C12 N4 C6 105.38(9) . . ?
C12 N4 Mn1 125.22(8) . . ?
C6 N4 Mn1 129.24(7) . . ?
C12 N7 C22 107.72(10) . . ?
C12 N7 H7 133.6 . . ?
C22 N7 H7 118.7 . . ?
C13 N8 C17 107.91(8) . . ?
C13 N8 H8 126.7 . . ?
C17 N8 H8 125.2 . . ?
C9 N6 C18 107.56(9) . . ?
C9 N6 H6 124.3 . . ?
C18 N6 H6 128.1 . . ?
C14 N5 C19 107.51(9) . . ?
C14 N5 H5 124.5 . . ?
C19 N5 H5 127.9 . . ?
C10 C1 C16 120.50(8) . . ?
C10 C1 H1C 119.7 . . ?
C16 C1 H1C 119.7 . . ?
C11 C2 C8 121.50(8) . . ?
C11 C2 S2 117.07(7) . . ?
C8 C2 S2 121.33(6) . . ?
C16 C3 C7 121.32(8) . . ?
C16 C3 S1 117.91(6) . . ?
C7 C3 S1 120.74(6) . . ?
C5 C4 C11 120.85(8) . . ?
C5 C4 H4C 119.6 . . ?
C11 C4 H4C 119.6 . . ?
C4 C5 C7 120.40(8) . . ?
C4 C5 H5C 119.8 . . ?
C7 C5 H5C 119.8 . . ?
C22 C6 N4 109.32(10) . . ?
C22 C6 H6C 125.3 . . ?
N4 C6 H6C 125.3 . . ?
C5 C7 C8 119.68(8) . . ?
C5 C7 C3 122.33(8) . . ?
C8 C7 C3 117.99(7) . . ?
C10 C8 C7 119.53(8) . . ?
C10 C8 C2 122.87(8) . . ?
C7 C8 C2 117.60(7) . . ?
N1 C9 N6 111.43(10) . . ?
N1 C9 H9C 124.3 . . ?
N6 C9 H9C 124.3 . . ?
C1 C10 C8 120.41(8) . . ?
C1 C10 H10C 119.8 . . ?
C8 C10 H10C 119.8 . . ?
C2 C11 C4 119.85(8) . . ?
C2 C11 H11C 120.1 . . ?
C4 C11 H11C 120.1 . . ?
N4 C12 N7 111.36(11) . . ?
N4 C12 H12C 124.3 . . ?
N7 C12 H12C 124.3 . . ?
N3 C13 N8 111.21(10) . . ?
N3 C13 H13C 124.4 . . ?
N8 C13 H13C 124.4 . . ?
N2 C14 N5 111.55(11) . . ?
N2 C14 H14C 124.2 . . ?
N5 C14 H14C 124.2 . . ?
C18 C15 N1 109.50(9) . . ?
C18 C15 H15C 125.3 . . ?
N1 C15 H15C 125.3 . . ?
C3 C16 C1 120.23(7) . . ?
C3 C16 H16C 119.9 . . ?
C1 C16 H16C 119.9 . . ?
C21 C17 N8 105.58(8) . . ?
C21 C17 H17 127.2 . . ?
N8 C17 H17 127.2 . . ?
C15 C18 N6 106.26(8) . . ?
C15 C18 H18 126.9 . . ?
N6 C18 H18 126.9 . . ?
C20 C19 N5 106.07(10) . . ?
C20 C19 H19 127.0 . . ?
N5 C19 H19 127.0 . . ?
C19 C20 N2 109.62(11) . . ?
C19 C20 H20C 125.2 . . ?
N2 C20 H20C 125.2 . . ?
C17 C21 N3 109.95(9) . . ?
C17 C21 H21C 125.0 . . ?
N3 C21 H21C 125.0 . . ?
N7 C22 C6 106.21(10) . . ?
N7 C22 H22 126.9 . . ?
C6 C22 H22 126.9 . . ?

loop_
_geom_bond_atom_site_label_1
_geom_bond_atom_site_label_2
_geom_bond_distance
_geom_bond_site_symmetry_2
_geom_bond_publ_flag
Mn1 O1 2.1789(8) . ?
Mn1 N4 2.2137(9) . ?
Mn1 N2 2.2443(8) . ?
Mn1 N3 2.2510(9) . ?
Mn1 N1 2.2535(9) . ?
Mn1 O6 2.2791(7) . ?
S2 O2 1.4516(8) . ?
S2 O5 1.4550(7) . ?
S2 O6 1.4740(8) 4 ?
S2 C2 1.7782(9) . ?
S1 O3 1.4499(8) . ?
S1 O4 1.4593(7) . ?
S1 O1 1.4642(8) . ?
S1 C3 1.7807(9) . ?
O6 S2 1.4740(8) 4_454 ?
N2 C14 1.3257(14) . ?
N2 C20 1.3815(15) . ?
N3 C13 1.3259(13) . ?
N3 C21 1.3823(15) . ?
N1 C9 1.3279(15) . ?
N1 C15 1.3847(14) . ?
N4 C12 1.3215(14) . ?
N4 C6 1.3788(15) . ?
N7 C12 1.3466(15) . ?
N7 C22 1.3559(18) . ?
N7 H7 0.8006 . ?
N8 C13 1.3461(14) . ?
N8 C17 1.3731(12) . ?
N8 H8 0.7963 . ?
N6 C9 1.3458(16) . ?
N6 C18 1.3679(13) . ?
N6 H6 0.7869 . ?
N5 C14 1.3433(15) . ?
N5 C19 1.3698(18) . ?
N5 H5 0.7885 . ?
C1 C10 1.3798(13) . ?
C1 C16 1.4129(12) . ?
C1 H1C 0.9500 . ?
C2 C11 1.3737(12) . ?
C2 C8 1.4328(13) . ?
C3 C16 1.3722(11) . ?
C3 C7 1.4334(12) . ?
C4 C5 1.3725(13) . ?
C4 C11 1.4086(13) . ?
C4 H4C 0.9500 . ?
C5 C7 1.4206(12) . ?
C5 H5C 0.9500 . ?
C6 C22 1.3689(15) . ?
C6 H6C 0.9500 . ?
C7 C8 1.4287(11) . ?
C8 C10 1.4254(12) . ?
C9 H9C 0.9500 . ?
C10 H10C 0.9500 . ?
C11 H11C 0.9500 . ?
C12 H12C 0.9500 . ?
C13 H13C 0.9500 . ?
C14 H14C 0.9500 . ?
C15 C18 1.3639(14) . ?
C15 H15C 0.9500 . ?
C16 H16C 0.9500 . ?
C17 C21 1.3643(12) . ?
C17 H17 0.9500 . ?
C18 H18 0.9500 . ?
C19 C20 1.3636(15) . ?
C19 H19 0.9500 . ?
C20 H20C 0.9500 . ?
C21 H21C 0.9500 . ?
C22 H22 0.9500 . ?
